data_4031064
loop_
_publ_author_name
'Slauson, Stephen R.'
'Pemberton, Ryan'
'Ghosh, Partha'
'Tantillo, Dean J.'
'Aub\'e, Jeffrey'

_publ_section_title
;
 Domino Acylation/Diels-Alder Synthesis of
 N-Alkyl-octahydroisoquinolin-1-one-8-carboxylic Acids under Low-Solvent
 Conditions.
;
_journal_issue 10
_journal_name_full 'The Journal of organic chemistry'
_journal_page_first 5260
_journal_page_last 5271
_journal_paper_doi 10.1021/acs.joc.5b00804
_journal_volume 80
_journal_year 2015
_chemical_formula_sum 'C18 H21 N O3'
_chemical_formula_weight 299.36
_chemical_name_systematic
; 
 ? 
;
_space_group_crystal_system monoclinic
_space_group_IT_number 14
_space_group_name_Hall '-P 2ybc'
_space_group_name_H-M_alt 'P 1 21/c 1'
_symmetry_space_group_name_Hall '-P 2ybc'
_symmetry_space_group_name_H-M 'P 1 21/c 1'
_atom_sites_solution_hydrogens difmap
_audit_creation_method SHELXL-2013
_cell_angle_alpha 90
_cell_angle_beta 101.9680(10)
_cell_angle_gamma 90
_cell_formula_units_Z 4
_cell_length_a 10.1366(3)
_cell_length_b 6.8043(2)
_cell_length_c 22.8035(7)
_cell_measurement_reflns_used 9898
_cell_measurement_temperature 100(2)
_cell_measurement_theta_max 68.95
_cell_measurement_theta_min 3.96
_cell_volume 1538.63(8)
_computing_cell_refinement 'Bruker SAINT'
_computing_data_collection 'Bruker APEX2'
_computing_data_reduction 'Bruker SAINT'
_computing_molecular_graphics 'Bruker SHELXTL'
_computing_publication_material 'Bruker SHELXTL'
_computing_structure_refinement 'SHELXL-2013 (Sheldrick, 2013)'
_computing_structure_solution 'Bruker SHELXTL'
_diffrn_ambient_temperature 100(2)
_diffrn_measured_fraction_theta_full 0.964
_diffrn_measured_fraction_theta_max 0.942
_diffrn_measurement_device_type 'Bruker APEX-II CCD'
_diffrn_measurement_method '\f and \w scans'
_diffrn_radiation_type CuK\a
_diffrn_radiation_wavelength 1.54178
_diffrn_reflns_av_R_equivalents 0.0231
_diffrn_reflns_av_unetI/netI 0.0205
_diffrn_reflns_laue_measured_fraction_full 0.964
_diffrn_reflns_laue_measured_fraction_max 0.942
_diffrn_reflns_limit_h_max 12
_diffrn_reflns_limit_h_min -12
_diffrn_reflns_limit_k_max 7
_diffrn_reflns_limit_k_min -6
_diffrn_reflns_limit_l_max 23
_diffrn_reflns_limit_l_min -27
_diffrn_reflns_number 14448
_diffrn_reflns_point_group_measured_fraction_full 0.964
_diffrn_reflns_point_group_measured_fraction_max 0.942
_diffrn_reflns_theta_full 66.000
_diffrn_reflns_theta_max 69.156
_diffrn_reflns_theta_min 3.963
_diffrn_source 'Bruker MicroStar microfocus rotating anode'
_exptl_absorpt_coefficient_mu 0.706
_exptl_absorpt_correction_T_max 1.000
_exptl_absorpt_correction_T_min 0.906
_exptl_absorpt_correction_type multi-scan
_exptl_crystal_colour colourless
_exptl_crystal_density_diffrn 1.292
_exptl_crystal_description 'Rectangular parallelepiped'
_exptl_crystal_F_000 640
_exptl_crystal_size_max 0.160
_exptl_crystal_size_mid 0.100
_exptl_crystal_size_min 0.060
_refine_diff_density_max 0.252
_refine_diff_density_min -0.164
_refine_diff_density_rms 0.042
_refine_ls_extinction_method none
_refine_ls_goodness_of_fit_ref 1.138
_refine_ls_hydrogen_treatment refall
_refine_ls_matrix_type full
_refine_ls_number_parameters 283
_refine_ls_number_reflns 2702
_refine_ls_number_restraints 0
_refine_ls_restrained_S_all 1.138
_refine_ls_R_factor_all 0.0388
_refine_ls_R_factor_gt 0.0379
_refine_ls_shift/su_max 0.000
_refine_ls_shift/su_mean 0.000
_refine_ls_structure_factor_coef Fsqd
_refine_ls_weighting_details 'w=1/[\s^2^(Fo^2^)+(0.0357P)^2^+0.7833P] where P=(Fo^2^+2Fc^2^)/3'
_refine_ls_weighting_scheme calc
_refine_ls_wR_factor_gt 0.0975
_refine_ls_wR_factor_ref 0.0982
_reflns_Friedel_coverage 0.000
_reflns_number_gt 2597
_reflns_number_total 2702
_reflns_threshold_expression 'I > 2\s(I)'
_cod_data_source_file jo5b00804_si_002.cif
_cod_data_source_block q70b
_cod_database_code 4031064
_shelx_space_group_comment
; 
The symmetry employed for this shelxl refinement is uniquely defined 
by the following loop, which should always be used as a source of 
symmetry information in preference to the above space-group names. 
They are only intended as comments. 
;
_shelx_estimated_absorpt_t_min 0.895
_shelx_estimated_absorpt_t_max 0.959
_shelxl_version_number 2013-4

loop_
_space_group_symop_operation_xyz
'x, y, z'
'-x, y+1/2, -z+1/2'
'-x, -y, -z'
'x, -y-1/2, z-1/2'

loop_
_atom_site_label
_atom_site_type_symbol
_atom_site_fract_x
_atom_site_fract_y
_atom_site_fract_z
_atom_site_U_iso_or_equiv
_atom_site_adp_type
_atom_site_occupancy
_atom_site_site_symmetry_order
_atom_site_calc_flag
O1 O 0.20465(10) 0.30487(15) 0.04088(5) 0.0297(3) Uani 1 1 d
O2 O 0.47510(10) 0.50419(15) 0.06915(4) 0.0266(2) Uani 1 1 d
O3 O 0.47552(10) 0.24252(16) 0.00958(5) 0.0287(3) Uani 1 1 d
H3O H 0.493(2) 0.335(4) -0.0169(10) 0.060(6) Uiso 1 1 d
N N 0.08581(12) 0.06802(19) 0.07581(5) 0.0265(3) Uani 1 1 d
C1 C 0.20255(14) 0.1459(2) 0.06647(6) 0.0243(3) Uani 1 1 d
C2 C 0.33435(14) 0.0321(2) 0.08678(6) 0.0241(3) Uani 1 1 d
H2 H 0.3511(15) -0.030(2) 0.0503(7) 0.022(4) Uiso 1 1 d
C3 C 0.44972(14) 0.1805(2) 0.10909(6) 0.0242(3) Uani 1 1 d
C4 C 0.42187(15) 0.2899(2) 0.16416(6) 0.0264(3) Uani 1 1 d
H4A H 0.5037(18) 0.361(3) 0.1841(8) 0.033(4) Uiso 1 1 d
H4B H 0.3515(17) 0.389(3) 0.1520(7) 0.027(4) Uiso 1 1 d
C5 C 0.37840(15) 0.1522(2) 0.20810(7) 0.0279(3) Uani 1 1 d
H5 H 0.3837(16) 0.201(3) 0.2483(8) 0.026(4) Uiso 1 1 d
C6 C 0.33547(15) -0.0302(2) 0.19506(7) 0.0290(3) Uani 1 1 d
H6 H 0.3090(17) -0.112(3) 0.2260(8) 0.033(4) Uiso 1 1 d
C7 C 0.32678(15) -0.1239(2) 0.13452(7) 0.0274(3) Uani 1 1 d
H7 H 0.4046(17) -0.217(3) 0.1368(7) 0.028(4) Uiso 1 1 d
C8 C 0.19806(16) -0.2434(2) 0.11446(7) 0.0312(3) Uani 1 1 d
H8A H 0.1988(16) -0.308(3) 0.0756(8) 0.027(4) Uiso 1 1 d
H8B H 0.1922(17) -0.345(3) 0.1449(8) 0.031(4) Uiso 1 1 d
C9 C 0.07377(16) -0.1154(2) 0.10808(7) 0.0313(3) Uani 1 1 d
H9A H -0.0074(19) -0.185(3) 0.0860(8) 0.038(5) Uiso 1 1 d
H9B H 0.0573(17) -0.084(3) 0.1486(8) 0.028(4) Uiso 1 1 d
C10 C 0.46312(13) 0.3266(2) 0.06024(6) 0.0240(3) Uani 1 1 d
C11 C -0.03695(15) 0.1834(2) 0.05690(7) 0.0297(3) Uani 1 1 d
H11A H -0.1135(19) 0.088(3) 0.0456(8) 0.037(5) Uiso 1 1 d
H11B H -0.0312(18) 0.255(3) 0.0203(8) 0.036(5) Uiso 1 1 d
C12 C -0.06789(14) 0.3264(2) 0.10335(6) 0.0253(3) Uani 1 1 d
C13 C -0.17775(15) 0.4522(2) 0.08649(7) 0.0300(3) Uani 1 1 d
H13 H -0.2290(18) 0.450(3) 0.0450(8) 0.034(5) Uiso 1 1 d
C14 C -0.21201(16) 0.5828(2) 0.12749(8) 0.0333(4) Uani 1 1 d
H14 H -0.287(2) 0.665(3) 0.1150(9) 0.045(5) Uiso 1 1 d
C15 C -0.13779(16) 0.5904(2) 0.18542(7) 0.0322(4) Uani 1 1 d
H15 H -0.1631(18) 0.679(3) 0.2140(8) 0.036(5) Uiso 1 1 d
C16 C -0.02744(17) 0.4683(2) 0.20235(7) 0.0331(4) Uani 1 1 d
H16 H 0.0240(18) 0.472(3) 0.2442(8) 0.034(5) Uiso 1 1 d
C17 C 0.00724(15) 0.3364(2) 0.16139(7) 0.0305(3) Uani 1 1 d
H17 H 0.0867(19) 0.251(3) 0.1737(8) 0.033(4) Uiso 1 1 d
C18 C 0.58599(15) 0.0721(2) 0.12492(8) 0.0308(3) Uani 1 1 d
H18A H 0.660(2) 0.167(3) 0.1351(8) 0.038(5) Uiso 1 1 d
H18B H 0.6039(18) -0.010(3) 0.0906(8) 0.036(5) Uiso 1 1 d
H18C H 0.5917(18) -0.013(3) 0.1610(8) 0.037(5) Uiso 1 1 d

loop_
_atom_site_aniso_label
_atom_site_aniso_U_11
_atom_site_aniso_U_22
_atom_site_aniso_U_33
_atom_site_aniso_U_23
_atom_site_aniso_U_13
_atom_site_aniso_U_12
O1 0.0286(5) 0.0251(6) 0.0350(6) 0.0057(4) 0.0059(4) 0.0015(4)
O2 0.0301(5) 0.0186(6) 0.0323(5) -0.0002(4) 0.0097(4) -0.0018(4)
O3 0.0383(6) 0.0196(6) 0.0313(6) -0.0001(4) 0.0142(4) -0.0009(4)
N 0.0255(6) 0.0236(7) 0.0314(6) -0.0034(5) 0.0084(5) -0.0012(5)
C1 0.0279(7) 0.0212(8) 0.0240(7) -0.0034(5) 0.0059(5) -0.0014(6)
C2 0.0280(7) 0.0181(8) 0.0277(7) -0.0011(5) 0.0093(6) -0.0006(5)
C3 0.0240(7) 0.0194(8) 0.0297(7) 0.0011(5) 0.0066(5) 0.0011(5)
C4 0.0287(7) 0.0212(8) 0.0289(7) -0.0005(6) 0.0054(6) -0.0006(6)
C5 0.0289(7) 0.0285(9) 0.0263(7) 0.0002(6) 0.0057(6) 0.0011(6)
C6 0.0315(8) 0.0270(8) 0.0295(8) 0.0061(6) 0.0084(6) 0.0021(6)
C7 0.0316(8) 0.0185(8) 0.0337(8) 0.0024(6) 0.0104(6) 0.0017(6)
C8 0.0392(9) 0.0204(8) 0.0366(8) -0.0002(6) 0.0140(7) -0.0042(6)
C9 0.0330(8) 0.0256(9) 0.0382(9) -0.0024(6) 0.0140(7) -0.0078(6)
C10 0.0197(6) 0.0219(8) 0.0311(7) -0.0006(5) 0.0068(5) -0.0005(5)
C11 0.0237(7) 0.0340(9) 0.0313(8) -0.0047(6) 0.0051(6) -0.0009(6)
C12 0.0229(7) 0.0230(8) 0.0318(7) 0.0011(6) 0.0097(6) -0.0038(5)
C13 0.0266(7) 0.0260(8) 0.0361(8) 0.0013(6) 0.0036(6) -0.0034(6)
C14 0.0266(8) 0.0226(9) 0.0505(10) -0.0006(7) 0.0078(7) 0.0008(6)
C15 0.0346(8) 0.0234(9) 0.0426(9) -0.0044(6) 0.0175(7) -0.0011(6)
C16 0.0394(8) 0.0305(9) 0.0302(8) -0.0002(6) 0.0092(7) 0.0018(7)
C17 0.0313(8) 0.0285(9) 0.0321(8) 0.0007(6) 0.0076(6) 0.0055(6)
C18 0.0266(8) 0.0274(9) 0.0388(9) 0.0051(7) 0.0080(6) 0.0027(6)

loop_
_atom_type_symbol
_atom_type_description
_atom_type_scat_dispersion_real
_atom_type_scat_dispersion_imag
_atom_type_scat_source
C C 0.0181 0.0091 'International Tables Vol C Tables 4.2.6.8 and 6.1.1.4'
H H 0.0000 0.0000 'International Tables Vol C Tables 4.2.6.8 and 6.1.1.4'
N N 0.0311 0.0180 'International Tables Vol C Tables 4.2.6.8 and 6.1.1.4'
O O 0.0492 0.0322 'International Tables Vol C Tables 4.2.6.8 and 6.1.1.4'

loop_
_geom_angle_atom_site_label_1
_geom_angle_atom_site_label_2
_geom_angle_atom_site_label_3
_geom_angle
C10 O3 H3O 110.2(15)
C1 N C11 117.58(13)
C1 N C9 125.36(12)
C11 N C9 116.85(12)
O1 C1 N 121.35(13)
O1 C1 C2 119.21(12)
N C1 C2 119.42(13)
C1 C2 C7 113.32(11)
C1 C2 C3 108.78(11)
C7 C2 C3 111.30(12)
C1 C2 H2 104.8(9)
C7 C2 H2 110.3(10)
C3 C2 H2 108.0(9)
C10 C3 C4 109.97(12)
C10 C3 C18 105.82(11)
C4 C3 C18 110.38(12)
C10 C3 C2 111.20(11)
C4 C3 C2 109.29(11)
C18 C3 C2 110.14(12)
C5 C4 C3 111.84(12)
C5 C4 H4A 109.4(10)
C3 C4 H4A 109.5(10)
C5 C4 H4B 108.7(10)
C3 C4 H4B 110.5(10)
H4A C4 H4B 106.8(14)
C6 C5 C4 124.12(14)
C6 C5 H5 119.0(10)
C4 C5 H5 116.9(10)
C5 C6 C7 123.68(14)
C5 C6 H6 119.7(11)
C7 C6 H6 116.6(11)
C6 C7 C8 112.60(12)
C6 C7 C2 110.84(12)
C8 C7 C2 108.77(12)
C6 C7 H7 108.8(9)
C8 C7 H7 107.2(10)
C2 C7 H7 108.5(9)
C9 C8 C7 111.43(13)
C9 C8 H8A 109.3(10)
C7 C8 H8A 109.9(10)
C9 C8 H8B 107.3(10)
C7 C8 H8B 109.4(10)
H8A C8 H8B 109.4(14)
N C9 C8 112.56(12)
N C9 H9A 107.4(11)
C8 C9 H9A 111.0(11)
N C9 H9B 109.1(10)
C8 C9 H9B 109.4(10)
H9A C9 H9B 107.1(14)
O2 C10 O3 123.25(13)
O2 C10 C3 122.92(13)
O3 C10 C3 113.42(12)
N C11 C12 115.20(12)
N C11 H11A 107.1(11)
C12 C11 H11A 109.5(10)
N C11 H11B 108.8(11)
C12 C11 H11B 109.5(11)
H11A C11 H11B 106.4(15)
C17 C12 C13 118.90(14)
C17 C12 C11 123.07(13)
C13 C12 C11 118.04(13)
C14 C13 C12 120.36(14)
C14 C13 H13 120.4(11)
C12 C13 H13 119.3(11)
C15 C14 C13 120.49(15)
C15 C14 H14 121.0(12)
C13 C14 H14 118.6(12)
C14 C15 C16 119.61(15)
C14 C15 H15 120.3(11)
C16 C15 H15 120.1(11)
C15 C16 C17 120.16(15)
C15 C16 H16 119.4(10)
C17 C16 H16 120.4(10)
C12 C17 C16 120.47(14)
C12 C17 H17 119.9(10)
C16 C17 H17 119.6(10)
C3 C18 H18A 110.2(11)
C3 C18 H18B 112.4(10)
H18A C18 H18B 107.3(15)
C3 C18 H18C 111.5(11)
H18A C18 H18C 106.0(15)
H18B C18 H18C 109.2(15)

loop_
_geom_bond_atom_site_label_1
_geom_bond_atom_site_label_2
_geom_bond_distance
O1 C1 1.2312(18)
O2 C10 1.2272(18)
O3 C10 1.3183(17)
O3 H3O 0.91(3)
N C1 1.3532(19)
N C11 1.4588(19)
N C9 1.467(2)
C1 C2 1.5305(19)
C2 C7 1.534(2)
C2 C3 1.5488(19)
C2 H2 0.979(16)
C3 C10 1.5203(19)
C3 C4 1.536(2)
C3 C18 1.5410(19)
C4 C5 1.503(2)
C4 H4A 0.984(19)
C4 H4B 0.980(18)
C5 C6 1.329(2)
C5 H5 0.967(17)
C6 C7 1.506(2)
C6 H6 0.978(18)
C7 C8 1.525(2)
C7 H7 1.003(17)
C8 C9 1.513(2)
C8 H8A 0.991(17)
C8 H8B 0.988(18)
C9 H9A 0.99(2)
C9 H9B 0.996(17)
C11 C12 1.518(2)
C11 H11A 1.003(19)
C11 H11B 0.978(19)
C12 C17 1.385(2)
C12 C13 1.393(2)
C13 C14 1.385(2)
C13 H13 0.981(19)
C14 C15 1.379(2)
C14 H14 0.93(2)
C15 C16 1.382(2)
C15 H15 0.958(19)
C16 C17 1.392(2)
C16 H16 0.989(19)
C17 H17 0.984(19)
C18 H18A 0.98(2)
C18 H18B 1.010(19)
C18 H18C 0.999(19)

loop_
_geom_hbond_atom_site_label_D
_geom_hbond_atom_site_label_H
_geom_hbond_atom_site_label_A
_geom_hbond_distance_DH
_geom_hbond_distance_HA
_geom_hbond_distance_DA
_geom_hbond_angle_DHA
_geom_hbond_site_symmetry_A
O3 H3O O2 0.91(3) 1.70(3) 2.6108(14) 176(2) 3_665

loop_
_geom_torsion_atom_site_label_1
_geom_torsion_atom_site_label_2
_geom_torsion_atom_site_label_3
_geom_torsion_atom_site_label_4
_geom_torsion
C11 N C1 O1 -2.7(2)
C9 N C1 O1 -177.15(13)
C11 N C1 C2 178.73(12)
C9 N C1 C2 4.3(2)
O1 C1 C2 C7 161.36(13)
N C1 C2 C7 -20.07(18)
O1 C1 C2 C3 36.99(17)
N C1 C2 C3 -144.43(13)
C1 C2 C3 C10 -58.28(14)
C7 C2 C3 C10 176.17(11)
C1 C2 C3 C4 63.32(14)
C7 C2 C3 C4 -62.23(15)
C1 C2 C3 C18 -175.26(11)
C7 C2 C3 C18 59.19(15)
C10 C3 C4 C5 167.67(12)
C18 C3 C4 C5 -75.95(15)
C2 C3 C4 C5 45.33(16)
C3 C4 C5 C6 -16.3(2)
C4 C5 C6 C7 0.9(2)
C5 C6 C7 C8 -138.17(15)
C5 C6 C7 C2 -16.1(2)
C1 C2 C7 C6 -76.79(15)
C3 C2 C7 C6 46.19(15)
C1 C2 C7 C8 47.53(16)
C3 C2 C7 C8 170.51(11)
C6 C7 C8 C9 61.77(17)
C2 C7 C8 C9 -61.49(16)
C1 N C9 C8 -17.3(2)
C11 N C9 C8 168.29(13)
C7 C8 C9 N 45.87(18)
C4 C3 C10 O2 12.60(18)
C18 C3 C10 O2 -106.61(15)
C2 C3 C10 O2 133.80(14)
C4 C3 C10 O3 -174.45(11)
C18 C3 C10 O3 66.33(15)
C2 C3 C10 O3 -53.26(15)
C1 N C11 C12 -88.25(16)
C9 N C11 C12 86.65(16)
N C11 C12 C17 -5.5(2)
N C11 C12 C13 174.97(13)
C17 C12 C13 C14 -0.9(2)
C11 C12 C13 C14 178.70(14)
C12 C13 C14 C15 0.1(2)
C13 C14 C15 C16 0.8(2)
C14 C15 C16 C17 -1.0(2)
C13 C12 C17 C16 0.7(2)
C11 C12 C17 C16 -178.86(14)
C15 C16 C17 C12 0.3(2)
